data_7103000
loop_
_publ_author_name
'Gandon, Vincent'
'Aubert, Corinne'
'Malacria, Max'
'Vollhardt, K Peter C'

_publ_section_title
;
 Cobalt-mediated regio- and stereoselective assembly of dienamides by
 hydroaminative alkyne coupling of alpha,omega-diynes.
;
_journal_issue 13
_journal_name_full 'Chemical communications (Cambridge, England)'
_journal_page_first 1599
_journal_page_last 1601
_journal_paper_doi 10.1039/b716841a
_journal_year 2008
_chemical_formula_moiety 'C25 H27 N O2 Si '
_chemical_formula_sum 'C25 H27 N O2 Si'
_chemical_formula_weight 401.58
_space_group_IT_number 14
_symmetry_cell_setting monoclinic
_symmetry_Int_Tables_number 14
_symmetry_space_group_name_Hall '-P 2ybc'
_symmetry_space_group_name_H-M 'P 1 21/c 1'
_audit_creation_date 'Wed Sep 26 16:55:58 2007'
_audit_creation_method 'by teXsan'
_cell_angle_alpha 90
_cell_angle_beta 101.663(2)
_cell_angle_gamma 90
_cell_formula_units_Z 4
_cell_length_a 13.559(2)
_cell_length_b 10.626(1)
_cell_length_c 15.443(2)
_cell_measurement_reflns_used 3124
_cell_measurement_temperature 160.2
_cell_measurement_theta_max 25.5
_cell_measurement_theta_min 3.5
_cell_volume 2179.2(5)
_computing_cell_refinement 'Bruker-AXS SAINT v6.40'
_computing_data_collection 'Bruker-AXS SMART v5.054'
_computing_data_reduction 'Bruker-AXS SAINT v6.40'
_computing_publication_material teXsan
_computing_structure_refinement teXsan
_computing_structure_solution SIR97
_diffrn_measured_fraction_theta_full 0.9935
_diffrn_measured_fraction_theta_max 0.9935
_diffrn_measurement_device_type 'Bruker SMART 1000'
_diffrn_measurement_method \w-scans
_diffrn_radiation_type 'Mo K\a'
_diffrn_radiation_wavelength 0.7107
_diffrn_reflns_av_R_equivalents 0.021
_diffrn_reflns_limit_h_max 16
_diffrn_reflns_limit_h_min 0
_diffrn_reflns_limit_k_max 12
_diffrn_reflns_limit_k_min 0
_diffrn_reflns_limit_l_max 18
_diffrn_reflns_limit_l_min -18
_diffrn_reflns_number 9889
_diffrn_reflns_theta_full 25.34
_diffrn_reflns_theta_max 25.34
_diffrn_standards_decay_% 0
_diffrn_standards_interval_count 0
_diffrn_standards_interval_time 0
_diffrn_standards_number 0
_exptl_absorpt_coefficient_mu 0.128
_exptl_absorpt_correction_T_max 0.982
_exptl_absorpt_correction_T_min 0.904
_exptl_absorpt_correction_type empirical
_exptl_absorpt_process_details 'Blessing, 1995'
_exptl_crystal_colour colorless
_exptl_crystal_density_diffrn 1.224
_exptl_crystal_density_method 'not measured'
_exptl_crystal_description polyhedral
_exptl_crystal_F_000 856.00
_exptl_crystal_size_max 0.420
_exptl_crystal_size_mid 0.280
_exptl_crystal_size_min 0.140
_refine_diff_density_max 0.24
_refine_diff_density_min -0.18
_refine_ls_extinction_method none
_refine_ls_goodness_of_fit_ref 1.540
_refine_ls_hydrogen_treatment constr
_refine_ls_number_parameters 262
_refine_ls_number_reflns 2825
_refine_ls_R_factor_all 0.0608
_refine_ls_R_factor_gt 0.0383
_refine_ls_shift/su_max 0.0005
_refine_ls_structure_factor_coef F
_refine_ls_weighting_details 'w = 1/[\s^2^(Fo) + 0.00063|Fo|^2^]'
_refine_ls_weighting_scheme calc
_refine_ls_wR_factor_all 0.0565
_refine_ls_wR_factor_ref 0.0509
_reflns_number_gt 2825
_reflns_number_total 3973
_reflns_threshold_expression F^2^>3.0\s(F^2^)
_cod_data_source_file b716841a.txt
_cod_data_source_block Vincent_Gandon_vgad56_at_-
_cod_original_sg_symbol_H-M 'P 21/c '
_cod_original_formula_sum 'C25 H27 N O2 Si '
_cod_database_code 7103000

loop_
_symmetry_equiv_pos_as_xyz
x,y,z
-x,1/2+y,1/2-z
-x,-y,-z
x,1/2-y,1/2+z

loop_
_atom_site_label
_atom_site_type_symbol
_atom_site_fract_x
_atom_site_fract_y
_atom_site_fract_z
_atom_site_U_iso_or_equiv
_atom_site_adp_type
_atom_site_occupancy
_atom_site_calc_flag
_atom_site_refinement_flags
_atom_site_disorder_assembly
_atom_site_disorder_group
Si1 Si 0.76910(4) -0.01301(6) 0.52571(4) 0.0285(2) Uani 1.00 d . . .
O1 O 0.9113(1) 0.3472(1) 0.51652(10) 0.0376(4) Uani 1.00 d . . .
O2 O 0.7701(1) 0.0594(1) 0.30697(9) 0.0336(4) Uani 1.00 d . . .
N1 N 0.8241(1) 0.1929(2) 0.4254(1) 0.0253(4) Uani 1.00 d . . .
C1 C 0.6524(1) 0.3843(2) 0.3707(1) 0.0287(6) Uani 1.00 d . . .
C2 C 0.6751(1) 0.3683(2) 0.4584(1) 0.0269(6) Uani 1.00 d . . .
C3 C 0.6823(2) 0.4703(2) 0.5276(1) 0.0332(6) Uani 1.00 d . . .
C4 C 0.6164(2) 0.4418(2) 0.5949(1) 0.0408(7) Uani 1.00 d . . .
C5 C 0.6314(2) 0.3094(2) 0.6314(1) 0.0370(6) Uani 1.00 d . . .
C6 C 0.6156(1) 0.2122(2) 0.5574(1) 0.0313(6) Uani 1.00 d . . .
C7 C 0.6863(1) 0.2380(2) 0.4955(1) 0.0254(5) Uani 1.00 d . . .
C8 C 0.7536(1) 0.1528(2) 0.4795(1) 0.0250(5) Uani 1.00 d . . .
C9 C 0.6502(2) -0.1024(2) 0.4893(2) 0.0404(7) Uani 1.00 d . . .
C10 C 0.8068(2) -0.0084(2) 0.6482(2) 0.0438(7) Uani 1.00 d . . .
C11 C 0.8704(2) -0.0961(2) 0.4834(2) 0.0454(7) Uani 1.00 d . . .
C12 C 0.8966(1) 0.2877(2) 0.4480(1) 0.0271(5) Uani 1.00 d . . .
C13 C 0.9491(1) 0.2964(2) 0.3728(1) 0.0274(5) Uani 1.00 d . . .
C14 C 1.0284(2) 0.3726(2) 0.3616(1) 0.0345(6) Uani 1.00 d . . .
C15 C 1.0646(2) 0.3566(2) 0.2844(2) 0.0398(7) Uani 1.00 d . . .
C16 C 1.0215(2) 0.2709(2) 0.2208(1) 0.0393(7) Uani 1.00 d . . .
C17 C 0.9412(2) 0.1963(2) 0.2317(1) 0.0341(6) Uani 1.00 d . . .
C18 C 0.9070(1) 0.2098(2) 0.3093(1) 0.0267(5) Uani 1.00 d . . .
C19 C 0.8258(1) 0.1420(2) 0.3423(1) 0.0256(5) Uani 1.00 d . . .
C20 C 0.6337(2) 0.5018(2) 0.3191(1) 0.0291(6) Uani 1.00 d . . .
C21 C 0.6925(2) 0.6092(2) 0.3378(1) 0.0385(7) Uani 1.00 d . . .
C22 C 0.6729(2) 0.7156(2) 0.2845(2) 0.0459(7) Uani 1.00 d . . .
C23 C 0.5939(2) 0.7160(2) 0.2121(2) 0.0447(7) Uani 1.00 d . . .
C24 C 0.5352(2) 0.6104(2) 0.1927(2) 0.0416(7) Uani 1.00 d . . .
C25 C 0.5551(2) 0.5042(2) 0.2447(1) 0.0332(6) Uani 1.00 d . . .
H1 H 0.6475 0.3092 0.3368 0.0345 Uiso 1.00 calc . . .
H2 H 0.7504 0.4774 0.5579 0.0401 Uiso 1.00 calc . . .
H3 H 0.6611 0.5477 0.4990 0.0401 Uiso 1.00 calc . . .
H4 H 0.6328 0.4997 0.6425 0.0492 Uiso 1.00 calc . . .
H5 H 0.5478 0.4520 0.5668 0.0492 Uiso 1.00 calc . . .
H6 H 0.6980 0.3016 0.6650 0.0443 Uiso 1.00 calc . . .
H7 H 0.5846 0.2942 0.6683 0.0443 Uiso 1.00 calc . . .
H8 H 0.6284 0.1306 0.5821 0.0377 Uiso 1.00 calc . . .
H9 H 0.5480 0.2167 0.5254 0.0377 Uiso 1.00 calc . . .
H10 H 0.5974 -0.0615 0.5102 0.0485 Uiso 1.00 calc . . .
H11 H 0.6345 -0.1056 0.4265 0.0485 Uiso 1.00 calc . . .
H12 H 0.6585 -0.1853 0.5123 0.0485 Uiso 1.00 calc . . .
H13 H 0.8142 -0.0918 0.6706 0.0528 Uiso 1.00 calc . . .
H14 H 0.8689 0.0352 0.6647 0.0528 Uiso 1.00 calc . . .
H15 H 0.7564 0.0340 0.6718 0.0528 Uiso 1.00 calc . . .
H16 H 0.8772 -0.1792 0.5066 0.0552 Uiso 1.00 calc . . .
H17 H 0.8532 -0.0996 0.4207 0.0552 Uiso 1.00 calc . . .
H18 H 0.9320 -0.0520 0.5012 0.0552 Uiso 1.00 calc . . .
H19 H 1.0568 0.4329 0.4048 0.0415 Uiso 1.00 calc . . .
H20 H 1.1202 0.4057 0.2752 0.0478 Uiso 1.00 calc . . .
H21 H 1.0475 0.2629 0.1683 0.0471 Uiso 1.00 calc . . .
H22 H 0.9108 0.1381 0.1874 0.0408 Uiso 1.00 calc . . .
H23 H 0.7469 0.6098 0.3872 0.0463 Uiso 1.00 calc . . .
H24 H 0.7137 0.7885 0.2979 0.0552 Uiso 1.00 calc . . .
H25 H 0.5803 0.7889 0.1761 0.0540 Uiso 1.00 calc . . .
H26 H 0.4808 0.6104 0.1432 0.0502 Uiso 1.00 calc . . .
H27 H 0.5146 0.4313 0.2299 0.0398 Uiso 1.00 calc . . .

loop_
_atom_site_aniso_label
_atom_site_aniso_U_11
_atom_site_aniso_U_22
_atom_site_aniso_U_33
_atom_site_aniso_U_12
_atom_site_aniso_U_13
_atom_site_aniso_U_23
Si1 0.0292(3) 0.0270(3) 0.0300(3) -0.0023(3) 0.0073(2) 0.0040(3)
O1 0.0444(9) 0.0406(9) 0.0293(8) -0.0114(7) 0.0110(7) -0.0086(7)
O2 0.0393(9) 0.0314(8) 0.0306(8) -0.0071(7) 0.0077(7) -0.0046(7)
N1 0.0302(9) 0.0242(9) 0.0227(8) -0.0016(7) 0.0079(7) 0.0022(7)
C1 0.033(1) 0.025(1) 0.030(1) -0.0012(9) 0.0102(9) -0.0033(9)
C2 0.025(1) 0.028(1) 0.029(1) -0.0009(9) 0.0085(9) -0.0008(9)
C3 0.041(1) 0.030(1) 0.029(1) 0.0010(10) 0.0078(10) -0.0033(9)
C4 0.053(1) 0.039(1) 0.033(1) 0.007(1) 0.015(1) -0.004(1)
C5 0.047(1) 0.039(1) 0.028(1) 0.003(1) 0.015(1) -0.001(1)
C6 0.029(1) 0.036(1) 0.031(1) -0.0010(9) 0.0110(9) 0.0024(10)
C7 0.027(1) 0.027(1) 0.021(1) -0.0044(9) 0.0027(8) -0.0015(9)
C8 0.028(1) 0.026(1) 0.021(1) -0.0055(9) 0.0070(8) 0.0009(9)
C9 0.042(1) 0.033(1) 0.047(1) -0.005(1) 0.012(1) -0.002(1)
C10 0.052(1) 0.044(1) 0.034(1) -0.004(1) 0.003(1) 0.009(1)
C11 0.041(1) 0.036(1) 0.061(2) 0.008(1) 0.016(1) 0.011(1)
C12 0.028(1) 0.028(1) 0.025(1) 0.0009(9) 0.0054(9) 0.0017(9)
C13 0.029(1) 0.025(1) 0.029(1) 0.0013(9) 0.0076(9) 0.0045(9)
C14 0.037(1) 0.030(1) 0.039(1) -0.0057(10) 0.0127(10) 0.0020(10)
C15 0.040(1) 0.035(1) 0.050(1) -0.003(1) 0.023(1) 0.011(1)
C16 0.049(1) 0.036(1) 0.040(1) 0.004(1) 0.025(1) 0.006(1)
C17 0.045(1) 0.030(1) 0.030(1) 0.003(1) 0.0138(10) 0.0018(10)
C18 0.030(1) 0.025(1) 0.026(1) 0.0040(9) 0.0092(9) 0.0043(9)
C19 0.030(1) 0.024(1) 0.023(1) 0.0041(9) 0.0064(9) 0.0028(9)
C20 0.038(1) 0.028(1) 0.025(1) 0.0024(10) 0.0143(9) 0.0003(9)
C21 0.049(1) 0.035(1) 0.033(1) -0.005(1) 0.013(1) -0.002(1)
C22 0.065(2) 0.031(1) 0.049(2) -0.006(1) 0.029(1) -0.004(1)
C23 0.068(2) 0.032(1) 0.041(1) 0.009(1) 0.028(1) 0.008(1)
C24 0.048(1) 0.043(1) 0.035(1) 0.012(1) 0.012(1) 0.008(1)
C25 0.038(1) 0.033(1) 0.029(1) 0.002(1) 0.0099(9) 0.0002(10)

loop_
_atom_type_symbol
_atom_type_description
_atom_type_scat_dispersion_real
_atom_type_scat_dispersion_imag
_atom_type_scat_source
C C 0.003 0.002
;International Tables for Crystallography
(1992, Vol. C, Tables 4.2.6.8 and 6.1.1.1)
;
N N 0.006 0.003
;International Tables for Crystallography
(1992, Vol. C, Tables 4.2.6.8 and 6.1.1.1)
;
O O 0.011 0.006
;International Tables for Crystallography
(1992, Vol. C, Tables 4.2.6.8 and 6.1.1.1)
;
Si Si 0.082 0.070
;International Tables for Crystallography
(1992, Vol. C, Tables 4.2.6.8 and 6.1.1.1)
;
H H 0.000 0.000
;International Tables for Crystallography
(1992, Vol. C, Table 6.1.1.2)
;

loop_
_geom_angle_atom_site_label_1
_geom_angle_atom_site_label_2
_geom_angle_atom_site_label_3
_geom_angle
_geom_angle_site_symmetry_1
_geom_angle_site_symmetry_2
_geom_angle_site_symmetry_3
_geom_angle_publ_flag
C8 SI1 C9 109.73(10) . . . ?
C8 SI1 C10 110.21(10) . . . ?
C8 SI1 C11 110.02(10) . . . ?
C9 SI1 C10 111.4(1) . . . ?
C9 SI1 C11 107.9(1) . . . ?
C10 SI1 C11 107.4(1) . . . ?
C8 N1 C12 125.2(2) . . . ?
C8 N1 C19 123.3(2) . . . ?
C12 N1 C19 111.5(2) . . . ?
C2 C1 C20 129.3(2) . . . ?
C1 C2 C3 126.3(2) . . . ?
C1 C2 C7 119.4(2) . . . ?
C3 C2 C7 114.0(2) . . . ?
C2 C3 C4 112.0(2) . . . ?
C3 C4 C5 112.6(2) . . . ?
C4 C5 C6 111.2(2) . . . ?
C5 C6 C7 109.9(2) . . . ?
C2 C7 C6 112.5(2) . . . ?
C2 C7 C8 125.0(2) . . . ?
C6 C7 C8 122.5(2) . . . ?
SI1 C8 N1 116.9(1) . . . ?
SI1 C8 C7 125.7(1) . . . ?
N1 C8 C7 117.3(2) . . . ?
O1 C12 N1 125.1(2) . . . ?
O1 C12 C13 129.0(2) . . . ?
N1 C12 C13 105.9(2) . . . ?
C12 C13 C14 130.0(2) . . . ?
C12 C13 C18 108.6(2) . . . ?
C14 C13 C18 121.3(2) . . . ?
C13 C14 C15 117.1(2) . . . ?
C14 C15 C16 121.3(2) . . . ?
C15 C16 C17 121.4(2) . . . ?
C16 C17 C18 117.2(2) . . . ?
C13 C18 C17 121.6(2) . . . ?
C13 C18 C19 107.9(2) . . . ?
C17 C18 C19 130.5(2) . . . ?
O2 C19 N1 124.7(2) . . . ?
O2 C19 C18 129.2(2) . . . ?
N1 C19 C18 106.1(2) . . . ?
C1 C20 C21 123.7(2) . . . ?
C1 C20 C25 118.5(2) . . . ?
C21 C20 C25 117.7(2) . . . ?
C20 C21 C22 120.8(2) . . . ?
C21 C22 C23 120.3(2) . . . ?
C22 C23 C24 119.6(2) . . . ?
C23 C24 C25 120.3(2) . . . ?
C20 C25 C24 121.2(2) . . . ?
C2 C1 H1 115.253 . . . no
C20 C1 H1 115.406 . . . no
C2 C3 H2 108.824 . . . no
C2 C3 H3 108.842 . . . no
C4 C3 H2 108.870 . . . no
C4 C3 H3 108.835 . . . no
H2 C3 H3 109.448 . . . no
C3 C4 H4 108.616 . . . no
C3 C4 H5 108.666 . . . no
C5 C4 H4 108.661 . . . no
C5 C4 H5 108.742 . . . no
H4 C4 H5 109.545 . . . no
C4 C5 H6 109.044 . . . no
C4 C5 H7 109.022 . . . no
C6 C5 H6 108.976 . . . no
C6 C5 H7 108.994 . . . no
H6 C5 H7 109.548 . . . no
C5 C6 H8 109.406 . . . no
C5 C6 H9 109.355 . . . no
C7 C6 H8 109.334 . . . no
C7 C6 H9 109.285 . . . no
H8 C6 H9 109.548 . . . no
SI1 C9 H10 109.353 . . . no
SI1 C9 H11 109.262 . . . no
SI1 C9 H12 109.403 . . . no
H10 C9 H11 109.513 . . . no
H10 C9 H12 109.719 . . . no
H11 C9 H12 109.575 . . . no
SI1 C10 H13 109.446 . . . no
SI1 C10 H14 109.449 . . . no
SI1 C10 H15 109.362 . . . no
H13 C10 H14 109.602 . . . no
H13 C10 H15 109.484 . . . no
H14 C10 H15 109.483 . . . no
SI1 C11 H16 109.346 . . . no
SI1 C11 H17 109.308 . . . no
SI1 C11 H18 109.441 . . . no
H16 C11 H17 109.464 . . . no
H16 C11 H18 109.656 . . . no
H17 C11 H18 109.611 . . . no
C13 C14 H19 121.452 . . . no
C15 C14 H19 121.463 . . . no
C14 C15 H20 119.369 . . . no
C16 C15 H20 119.350 . . . no
C15 C16 H21 119.330 . . . no
C17 C16 H21 119.225 . . . no
C16 C17 H22 121.474 . . . no
C18 C17 H22 121.315 . . . no
C20 C21 H23 119.556 . . . no
C22 C21 H23 119.661 . . . no
C21 C22 H24 119.938 . . . no
C23 C22 H24 119.763 . . . no
C22 C23 H25 120.215 . . . no
C24 C23 H25 120.178 . . . no
C23 C24 H26 119.818 . . . no
C25 C24 H26 119.857 . . . no
C20 C25 H27 119.292 . . . no
C24 C25 H27 119.465 . . . no

loop_
_geom_bond_atom_site_label_1
_geom_bond_atom_site_label_2
_geom_bond_distance
_geom_bond_site_symmetry_1
_geom_bond_site_symmetry_2
_geom_bond_publ_flag
SI1 C8 1.897(2) . . yes
SI1 C9 1.857(2) . . yes
SI1 C10 1.858(2) . . yes
SI1 C11 1.859(2) . . yes
O1 C12 1.214(2) . . yes
O2 C19 1.213(2) . . yes
N1 C8 1.454(2) . . yes
N1 C12 1.401(3) . . yes
N1 C19 1.397(3) . . yes
C1 C2 1.338(3) . . yes
C1 C20 1.475(3) . . yes
C2 C3 1.511(3) . . yes
C2 C7 1.494(3) . . yes
C3 C4 1.531(3) . . yes
C4 C5 1.514(3) . . yes
C5 C6 1.523(3) . . yes
C6 C7 1.510(3) . . yes
C7 C8 1.343(3) . . yes
C12 C13 1.482(3) . . yes
C13 C14 1.384(3) . . yes
C13 C18 1.382(3) . . yes
C14 C15 1.388(3) . . yes
C15 C16 1.380(3) . . yes
C16 C17 1.385(3) . . yes
C17 C18 1.377(3) . . yes
C18 C19 1.490(3) . . yes
C20 C21 1.388(3) . . yes
C20 C25 1.401(3) . . yes
C21 C22 1.393(3) . . yes
C22 C23 1.382(3) . . yes
C23 C24 1.374(3) . . yes
C24 C25 1.380(3) . . yes
C1 H1 0.950 . . no
C3 H2 0.950 . . no
C3 H3 0.950 . . no
C4 H4 0.950 . . no
C4 H5 0.949 . . no
C5 H6 0.950 . . no
C5 H7 0.949 . . no
C6 H8 0.949 . . no
C6 H9 0.950 . . no
C9 H10 0.949 . . no
C9 H11 0.951 . . no
C9 H12 0.948 . . no
C10 H13 0.949 . . no
C10 H14 0.949 . . no
C10 H15 0.951 . . no
C11 H16 0.950 . . no
C11 H17 0.950 . . no
C11 H18 0.948 . . no
C14 H19 0.949 . . no
C15 H20 0.950 . . no
C16 H21 0.951 . . no
C17 H22 0.951 . . no
C21 H23 0.948 . . no
C22 H24 0.950 . . no
C23 H25 0.950 . . no
C24 H26 0.950 . . no
C25 H27 0.949 . . no

loop_
_geom_contact_atom_site_label_1
_geom_contact_atom_site_label_2
_geom_contact_distance
_geom_contact_site_symmetry_1
_geom_contact_site_symmetry_2
_geom_contact_publ_flag
O1 C17 3.297(3) . 4_555 ?
O1 C16 3.443(3) . 4_555 ?
O1 C14 3.530(3) . 3_766 ?
O2 C5 3.281(3) . 4_554 ?
O2 C4 3.509(3) . 4_554 ?
O2 C15 3.597(3) . 2_745 ?

loop_
_geom_torsion_atom_site_label_1
_geom_torsion_atom_site_label_2
_geom_torsion_atom_site_label_3
_geom_torsion_atom_site_label_4
_geom_torsion
_geom_torsion_site_symmetry_1
_geom_torsion_site_symmetry_2
_geom_torsion_site_symmetry_3
_geom_torsion_site_symmetry_4
_geom_torsion_publ_flag
SI1 C8 N1 C12 -113.9(2) 1_555 1_555 1_555 1_555 yes
SI1 C8 N1 C19 67.7(2) 1_555 1_555 1_555 1_555 yes
SI1 C8 C7 C2 -179.9(1) 1_555 1_555 1_555 1_555 yes
SI1 C8 C7 C6 2.6(3) 1_555 1_555 1_555 1_555 yes
O1 C12 N1 C8 1.6(3) 1_555 1_555 1_555 1_555 yes
O1 C12 N1 C19 -179.9(2) 1_555 1_555 1_555 1_555 yes
O1 C12 C13 C14 0.8(4) 1_555 1_555 1_555 1_555 yes
O1 C12 C13 C18 179.7(2) 1_555 1_555 1_555 1_555 yes
O2 C19 N1 C8 -0.7(3) 1_555 1_555 1_555 1_555 yes
O2 C19 N1 C12 -179.3(2) 1_555 1_555 1_555 1_555 yes
O2 C19 C18 C13 179.6(2) 1_555 1_555 1_555 1_555 yes
O2 C19 C18 C17 -0.9(4) 1_555 1_555 1_555 1_555 yes
N1 C8 SI1 C9 -122.7(1) 1_555 1_555 1_555 1_555 yes
N1 C8 SI1 C10 114.2(2) 1_555 1_555 1_555 1_555 yes
N1 C8 SI1 C11 -4.1(2) 1_555 1_555 1_555 1_555 yes
N1 C8 C7 C2 3.3(3) 1_555 1_555 1_555 1_555 yes
N1 C8 C7 C6 -174.2(2) 1_555 1_555 1_555 1_555 yes
N1 C12 C13 C14 -178.4(2) 1_555 1_555 1_555 1_555 yes
N1 C12 C13 C18 0.5(2) 1_555 1_555 1_555 1_555 yes
N1 C19 C18 C13 -0.1(2) 1_555 1_555 1_555 1_555 yes
N1 C19 C18 C17 179.3(2) 1_555 1_555 1_555 1_555 yes
C1 C2 C3 C4 126.4(2) 1_555 1_555 1_555 1_555 yes
C1 C2 C7 C6 -122.3(2) 1_555 1_555 1_555 1_555 yes
C1 C2 C7 C8 60.0(3) 1_555 1_555 1_555 1_555 yes
C1 C20 C21 C22 177.7(2) 1_555 1_555 1_555 1_555 yes
C1 C20 C25 C24 -178.6(2) 1_555 1_555 1_555 1_555 yes
C2 C1 C20 C21 44.2(3) 1_555 1_555 1_555 1_555 yes
C2 C1 C20 C25 -138.9(2) 1_555 1_555 1_555 1_555 yes
C2 C3 C4 C5 49.0(3) 1_555 1_555 1_555 1_555 yes
C2 C7 C6 C5 -56.3(2) 1_555 1_555 1_555 1_555 yes
C3 C2 C1 C20 3.3(3) 1_555 1_555 1_555 1_555 yes
C3 C2 C7 C6 52.5(2) 1_555 1_555 1_555 1_555 yes
C3 C2 C7 C8 -125.3(2) 1_555 1_555 1_555 1_555 yes
C3 C4 C5 C6 -54.4(2) 1_555 1_555 1_555 1_555 yes
C4 C3 C2 C7 -47.9(2) 1_555 1_555 1_555 1_555 yes
C4 C5 C6 C7 57.3(2) 1_555 1_555 1_555 1_555 yes
C5 C6 C7 C8 121.5(2) 1_555 1_555 1_555 1_555 yes
C7 C2 C1 C20 177.3(2) 1_555 1_555 1_555 1_555 yes
C7 C8 SI1 C9 60.5(2) 1_555 1_555 1_555 1_555 yes
C7 C8 SI1 C10 -62.6(2) 1_555 1_555 1_555 1_555 yes
C7 C8 SI1 C11 179.1(2) 1_555 1_555 1_555 1_555 yes
C7 C8 N1 C12 63.2(3) 1_555 1_555 1_555 1_555 yes
C7 C8 N1 C19 -115.2(2) 1_555 1_555 1_555 1_555 yes
C8 N1 C12 C13 -179.2(2) 1_555 1_555 1_555 1_555 yes
C8 N1 C19 C18 179.1(2) 1_555 1_555 1_555 1_555 yes
C12 N1 C19 C18 0.4(2) 1_555 1_555 1_555 1_555 yes
C12 C13 C14 C15 177.8(2) 1_555 1_555 1_555 1_555 yes
C12 C13 C18 C17 -179.8(2) 1_555 1_555 1_555 1_555 yes
C12 C13 C18 C19 -0.2(2) 1_555 1_555 1_555 1_555 yes
C13 C12 N1 C19 -0.6(2) 1_555 1_555 1_555 1_555 yes
C13 C14 C15 C16 1.7(3) 1_555 1_555 1_555 1_555 yes
C13 C18 C17 C16 1.7(3) 1_555 1_555 1_555 1_555 yes
C14 C13 C18 C17 -0.7(3) 1_555 1_555 1_555 1_555 yes
C14 C13 C18 C19 178.8(2) 1_555 1_555 1_555 1_555 yes
C14 C15 C16 C17 -0.7(4) 1_555 1_555 1_555 1_555 yes
C15 C14 C13 C18 -1.0(3) 1_555 1_555 1_555 1_555 yes
C15 C16 C17 C18 -1.0(3) 1_555 1_555 1_555 1_555 yes
C16 C17 C18 C19 -177.7(2) 1_555 1_555 1_555 1_555 yes
C20 C21 C22 C23 0.2(3) 1_555 1_555 1_555 1_555 yes
C20 C25 C24 C23 1.3(3) 1_555 1_555 1_555 1_555 yes
C21 C20 C25 C24 -1.5(3) 1_555 1_555 1_555 1_555 yes
C21 C22 C23 C24 -0.4(3) 1_555 1_555 1_555 1_555 yes
C22 C21 C20 C25 0.7(3) 1_555 1_555 1_555 1_555 yes
C22 C23 C24 C25 -0.4(3) 1_555 1_555 1_555 1_555 yes

loop_
_cod_related_entry_id
_cod_related_entry_database
_cod_related_entry_code
1 ChemSpider 21195008
